data_7032831
loop_
_publ_author_name
'Phonsri, Wasinee'
'Harding, David J.'
'Harding, Phimphaka'
'Murray, Keith S.'
'Moubaraki, Boujemaa'
'Gass, Ian A.'
'Cashion, John D.'
'Jameson, Guy N. L.'
'Adams, Harry'

_publ_section_title
;
 Stepped spin crossover in Fe(iii) halogen substituted
 quinolylsalicylaldimine complexes.
;
_journal_issue 46
_journal_name_full 'Dalton transactions (Cambridge, England : 2003)'
_journal_page_first 17509
_journal_page_last 17518
_journal_paper_doi 10.1039/c4dt01701c
_journal_volume 43
_journal_year 2014
_chemical_formula_moiety
;
C32 H20 F2 Fe N4 O2, (C N S)
;
_chemical_formula_sum 'C33 H20 F2 Fe N5 O2 S'
_chemical_formula_weight 644.45
_chemical_name_systematic
; 
 ? 
;
_space_group_IT_number 2
_symmetry_cell_setting triclinic
_symmetry_space_group_name_Hall '-P 1'
_symmetry_space_group_name_H-M 'P -1'
_atom_sites_solution_hydrogens geom
_atom_sites_solution_primary direct
_atom_sites_solution_secondary difmap
_audit_creation_method SHELXL-97
_cell_angle_alpha 99.55(3)
_cell_angle_beta 99.39(3)
_cell_angle_gamma 90.62(3)
_cell_formula_units_Z 4
_cell_length_a 9.919(2)
_cell_length_b 12.084(2)
_cell_length_c 23.951(5)
_cell_measurement_reflns_used 15635
_cell_measurement_temperature 270(2)
_cell_measurement_theta_max 31.57
_cell_measurement_theta_min 0.87
_cell_volume 2791.0(10)
_computing_cell_refinement 'XDS (Kabsch, 1993)'
_computing_data_collection 'Blu-Ice (McPhillips et al, 2002)'
_computing_data_reduction 'XDS (Kabsch, 1993)'
_computing_molecular_graphics X-SEED
_computing_publication_material 'XCIF V6.12 (BrukerAXS, 2001).'
_computing_structure_refinement 'SHELXL-97 (Sheldrick, 1997)'
_computing_structure_solution 'SHELXS-97 (Sheldrick, 1990)'
_diffrn_ambient_temperature 270(2)
_diffrn_measured_fraction_theta_full 0.976
_diffrn_measured_fraction_theta_max 0.836
_diffrn_measurement_device_type 'ADSC Quantum 201r'
_diffrn_measurement_method 'scans in phi'
_diffrn_radiation_monochromator silicon
_diffrn_radiation_source 'Australian Synchrotron'
_diffrn_radiation_type synchrotron
_diffrn_radiation_wavelength 0.71073
_diffrn_reflns_av_R_equivalents 0.0312
_diffrn_reflns_av_sigmaI/netI 0.0173
_diffrn_reflns_limit_h_max 12
_diffrn_reflns_limit_h_min -12
_diffrn_reflns_limit_k_max 17
_diffrn_reflns_limit_k_min -17
_diffrn_reflns_limit_l_max 32
_diffrn_reflns_limit_l_min -32
_diffrn_reflns_number 102859
_diffrn_reflns_theta_full 27.50
_diffrn_reflns_theta_max 31.57
_diffrn_reflns_theta_min 0.87
_diffrn_standards_decay_% 0
_diffrn_standards_interval_count 0
_diffrn_standards_interval_time 0
_diffrn_standards_number 0
_exptl_absorpt_coefficient_mu 0.671
_exptl_absorpt_correction_type none
_exptl_crystal_colour black
_exptl_crystal_density_diffrn 1.534
_exptl_crystal_density_method 'not measured'
_exptl_crystal_description block
_exptl_crystal_F_000 1316
_exptl_crystal_size_max 0.03
_exptl_crystal_size_mid 0.02
_exptl_crystal_size_min 0.02
_refine_diff_density_max 0.886
_refine_diff_density_min -0.940
_refine_diff_density_rms 0.061
_refine_ls_extinction_method none
_refine_ls_goodness_of_fit_ref 1.064
_refine_ls_hydrogen_treatment constr
_refine_ls_matrix_type full
_refine_ls_number_parameters 812
_refine_ls_number_reflns 15635
_refine_ls_number_restraints 42
_refine_ls_restrained_S_all 1.093
_refine_ls_R_factor_all 0.0607
_refine_ls_R_factor_gt 0.0540
_refine_ls_shift/su_max 0.001
_refine_ls_shift/su_mean 0.000
_refine_ls_structure_factor_coef Fsqd
_refine_ls_weighting_details 'calc w=1/[\s^2^(Fo^2^)+(0.0853P)^2^+1.5502P] where P=(Fo^2^+2Fc^2^)/3'
_refine_ls_weighting_scheme calc
_refine_ls_wR_factor_gt 0.1525
_refine_ls_wR_factor_ref 0.1589
_reflns_number_gt 13576
_reflns_number_total 15635
_reflns_threshold_expression >2sigma(I)
_cod_data_source_file c4dt01701c2.cif
_cod_data_source_block wp49270k
_cod_depositor_comments 'Adding full bibliography for 7032829--7032835.cif.'
_cod_original_sg_symbol_H-M P-1
_cod_database_code 7032831

loop_
_symmetry_equiv_pos_as_xyz
'x, y, z'
'-x, -y, -z'

loop_
_atom_site_label
_atom_site_type_symbol
_atom_site_fract_x
_atom_site_fract_y
_atom_site_fract_z
_atom_site_U_iso_or_equiv
_atom_site_adp_type
_atom_site_occupancy
_atom_site_symmetry_multiplicity
_atom_site_calc_flag
_atom_site_refinement_flags
_atom_site_disorder_assembly
_atom_site_disorder_group
Fe1 Fe 0.20450(3) 0.39820(2) 0.124480(11) 0.03524(8) Uani 1 1 d . . .
Fe2 Fe 0.55476(3) 0.79399(2) 0.375563(11) 0.03644(8) Uani 1 1 d . . .
S2 S 0.7459(2) 0.8228(2) 0.07858(8) 0.0720(4) Uani 0.50 1 d PDU A 1
S2' S 0.66409(18) 0.85112(15) 0.17108(8) 0.0596(3) Uani 0.50 1 d PDU B 2
F1 F 0.0542(2) 0.81315(18) 0.33248(8) 0.0889(7) Uani 1 1 d . . .
F2 F 0.3452(2) 0.67509(17) -0.08599(8) 0.0787(5) Uani 1 1 d . . .
F3 F 0.3619(3) 0.5867(3) 0.60503(9) 0.1238(12) Uani 1 1 d . . .
F4 F 0.1787(3) 1.0087(2) 0.15122(9) 0.1081(9) Uani 1 1 d . . .
O1 O 0.08661(17) 0.51599(14) 0.13747(7) 0.0471(3) Uani 1 1 d . . .
O2 O 0.33848(16) 0.48902(15) 0.10663(7) 0.0480(4) Uani 1 1 d . . .
O3 O 0.44459(18) 0.68815(15) 0.39981(7) 0.0498(4) Uani 1 1 d . . .
O4 O 0.41366(19) 0.89100(15) 0.35361(7) 0.0513(4) Uani 1 1 d . . .
N1 N 0.29695(16) 0.41887(14) 0.20494(7) 0.0363(3) Uani 1 1 d . . .
N2 N 0.32545(17) 0.26697(15) 0.11730(7) 0.0386(3) Uani 1 1 d . . .
N3 N 0.11081(17) 0.36003(15) 0.04456(7) 0.0377(3) Uani 1 1 d . . .
N4 N 0.06047(17) 0.29165(15) 0.13637(7) 0.0380(3) Uani 1 1 d . . .
N5 N 0.61080(18) 0.87020(15) 0.46247(7) 0.0390(3) Uani 1 1 d . . .
N6 N 0.70420(19) 0.92095(15) 0.37232(7) 0.0410(4) Uani 1 1 d . . .
N7 N 0.53709(18) 0.71980(14) 0.28814(7) 0.0375(3) Uani 1 1 d . . .
N8 N 0.72213(18) 0.68435(15) 0.37547(8) 0.0398(3) Uani 1 1 d . . .
N9 N 0.1592(5) 0.2883(4) 0.43722(16) 0.147(2) Uani 1 1 d . . .
N10 N 0.6862(12) 0.8743(10) 0.1908(2) 0.137(4) Uani 0.50 1 d PDU A 1
N10' N 0.7706(11) 0.7983(10) 0.0682(3) 0.122(4) Uani 0.50 1 d PDU B 2
C1 C 0.0873(2) 0.58643(19) 0.18538(10) 0.0422(4) Uani 1 1 d . . .
C2 C -0.0088(3) 0.6716(2) 0.18518(12) 0.0549(6) Uani 1 1 d . . .
H2 H -0.0669 0.6770 0.1512 0.066 Uiso 1 1 calc R . .
C3 C -0.0189(3) 0.7464(3) 0.23364(13) 0.0638(7) Uani 1 1 d . . .
H3 H -0.0831 0.8019 0.2326 0.077 Uiso 1 1 calc R . .
C4 C 0.0679(3) 0.7387(2) 0.28459(12) 0.0597(6) Uani 1 1 d . . .
C5 C 0.1633(2) 0.6601(2) 0.28822(10) 0.0493(5) Uani 1 1 d . . .
H5 H 0.2199 0.6573 0.3229 0.059 Uiso 1 1 calc R . .
C6 C 0.1757(2) 0.58186(18) 0.23837(9) 0.0397(4) Uani 1 1 d . . .
C7 C 0.2749(2) 0.49928(18) 0.24530(9) 0.0387(4) Uani 1 1 d . . .
H7 H 0.3279 0.5030 0.2814 0.046 Uiso 1 1 calc R . .
C9 C 0.4691(3) 0.3253(2) 0.26886(11) 0.0520(5) Uani 1 1 d . . .
H9 H 0.4631 0.3779 0.3014 0.062 Uiso 1 1 calc R . .
C10 C 0.5559(3) 0.2347(3) 0.27298(12) 0.0615(7) Uani 1 1 d . . .
H10 H 0.6078 0.2291 0.3083 0.074 Uiso 1 1 calc R . .
C11 C 0.5660(3) 0.1550(3) 0.22675(13) 0.0596(6) Uani 1 1 d . . .
H11 H 0.6229 0.0952 0.2310 0.072 Uiso 1 1 calc R . .
C12 C 0.4905(2) 0.1629(2) 0.17223(11) 0.0488(5) Uani 1 1 d . . .
C13 C 0.4961(3) 0.0860(2) 0.12132(13) 0.0573(6) Uani 1 1 d . . .
H13 H 0.5511 0.0242 0.1222 0.069 Uiso 1 1 calc R . .
C14 C 0.4207(3) 0.1033(2) 0.07126(12) 0.0558(6) Uani 1 1 d . . .
H14 H 0.4258 0.0543 0.0374 0.067 Uiso 1 1 calc R . .
C15 C 0.3352(2) 0.1946(2) 0.07032(10) 0.0467(5) Uani 1 1 d . . .
H15 H 0.2835 0.2047 0.0356 0.056 Uiso 1 1 calc R . .
C16 C 0.4030(2) 0.25379(18) 0.16798(9) 0.0399(4) Uani 1 1 d . . .
C17 C 0.3321(2) 0.53205(19) 0.05931(10) 0.0435(4) Uani 1 1 d . . .
C18 C 0.4331(3) 0.6138(2) 0.05803(12) 0.0539(6) Uani 1 1 d . . .
H18 H 0.4989 0.6363 0.0905 0.065 Uiso 1 1 calc R . .
C19 C 0.4366(3) 0.6612(2) 0.00993(13) 0.0600(6) Uani 1 1 d . . .
H19 H 0.5039 0.7154 0.0100 0.072 Uiso 1 1 calc R . .
C20 C 0.3390(3) 0.6277(2) -0.03867(12) 0.0566(6) Uani 1 1 d . . .
C21 C 0.2386(3) 0.5489(2) -0.04045(10) 0.0499(5) Uani 1 1 d . . .
H21 H 0.1746 0.5277 -0.0736 0.060 Uiso 1 1 calc R . .
C22 C 0.2327(2) 0.49952(19) 0.00869(9) 0.0419(4) Uani 1 1 d . . .
C23 C 0.12868(9) 0.41234(8) 0.00355(4) 0.0408(4) Uani 1 1 d . . .
H23 H 0.0710 0.3927 -0.0316 0.049 Uiso 1 1 calc R . .
C8 C 0.39367(9) 0.33600(8) 0.21716(4) 0.0398(4) Uani 1 1 d R . .
S1 S 0.18274(9) 0.30956(8) 0.33485(4) 0.0921(3) Uani 1 1 d R . .
C65 C 0.15754(9) 0.30816(8) 0.40115(4) 0.0862(11) Uani 1 1 d R . .
C24 C 0.0144(2) 0.26879(19) 0.03486(9) 0.0433(4) Uani 1 1 d . . .
C25 C -0.0508(3) 0.2114(3) -0.01686(11) 0.0604(7) Uani 1 1 d . . .
H25 H -0.0340 0.2314 -0.0510 0.072 Uiso 1 1 calc R . .
C26 C -0.1433(4) 0.1218(3) -0.01778(14) 0.0796(10) Uani 1 1 d . . .
H26 H -0.1878 0.0835 -0.0530 0.095 Uiso 1 1 calc R . .
C27 C -0.1697(3) 0.0893(3) 0.03125(14) 0.0754(9) Uani 1 1 d . . .
H27 H -0.2301 0.0286 0.0290 0.090 Uiso 1 1 calc R . .
C28 C -0.1064(3) 0.1468(2) 0.08515(11) 0.0535(6) Uani 1 1 d . . .
C29 C -0.1309(3) 0.1233(2) 0.13844(13) 0.0574(6) Uani 1 1 d . . .
H29 H -0.1919 0.0651 0.1397 0.069 Uiso 1 1 calc R . .
C30 C -0.0650(3) 0.1859(2) 0.18786(11) 0.0521(5) Uani 1 1 d . . .
H30 H -0.0850 0.1741 0.2231 0.063 Uiso 1 1 calc R . .
C31 C 0.0333(2) 0.26842(19) 0.18562(10) 0.0434(4) Uani 1 1 d . . .
H31 H 0.0810 0.3082 0.2198 0.052 Uiso 1 1 calc R . .
C32 C -0.0115(2) 0.23513(18) 0.08615(9) 0.0413(4) Uani 1 1 d . . .
C33 C 0.4260(2) 0.6678(2) 0.45006(10) 0.0458(5) Uani 1 1 d . . .
C34 C 0.3421(3) 0.5747(2) 0.45266(12) 0.0572(6) Uani 1 1 d . . .
H34 H 0.3013 0.5293 0.4187 0.069 Uiso 1 1 calc R . .
C35 C 0.3193(3) 0.5495(3) 0.50426(13) 0.0713(9) Uani 1 1 d . . .
H35 H 0.2615 0.4890 0.5053 0.086 Uiso 1 1 calc R . .
C36 C 0.3828(4) 0.6149(3) 0.55429(13) 0.0793(11) Uani 1 1 d . . .
C37 C 0.4655(4) 0.7058(3) 0.55507(12) 0.0753(10) Uani 1 1 d . . .
H37 H 0.5069 0.7482 0.5898 0.090 Uiso 1 1 calc R . .
C38 C 0.4877(3) 0.7349(2) 0.50233(10) 0.0538(6) Uani 1 1 d . . .
C39 C 0.5753(3) 0.8316(2) 0.50540(10) 0.0529(6) Uani 1 1 d . . .
H39 H 0.6100 0.8705 0.5419 0.063 Uiso 1 1 calc R . .
C40 C 0.6997(2) 0.96690(18) 0.47247(9) 0.0426(4) Uani 1 1 d . . .
C41 C 0.7408(3) 1.0371(2) 0.52409(11) 0.0608(7) Uani 1 1 d . . .
H41 H 0.7089 1.0234 0.5568 0.073 Uiso 1 1 calc R . .
C42 C 0.8308(4) 1.1293(3) 0.52756(13) 0.0788(10) Uani 1 1 d . . .
H42 H 0.8568 1.1766 0.5626 0.095 Uiso 1 1 calc R . .
C43 C 0.8808(4) 1.1512(3) 0.48065(14) 0.0765(10) Uani 1 1 d . . .
H43 H 0.9420 1.2118 0.4843 0.092 Uiso 1 1 calc R . .
C44 C 0.8404(3) 1.0824(2) 0.42661(12) 0.0564(6) Uani 1 1 d . . .
C45 C 0.8869(3) 1.0987(3) 0.37585(13) 0.0642(7) Uani 1 1 d . . .
H45 H 0.9483 1.1579 0.3766 0.077 Uiso 1 1 calc R . .
C46 C 0.8418(3) 1.0277(2) 0.32601(12) 0.0604(7) Uani 1 1 d . . .
H46 H 0.8719 1.0379 0.2923 0.073 Uiso 1 1 calc R . .
C47 C 0.7498(3) 0.9394(2) 0.32562(10) 0.0510(5) Uani 1 1 d . . .
H47 H 0.7193 0.8915 0.2911 0.061 Uiso 1 1 calc R . .
C48 C 0.7486(2) 0.99014(18) 0.42298(9) 0.0417(4) Uani 1 1 d . . .
C49 C 0.3593(2) 0.9161(2) 0.30376(10) 0.0458(5) Uani 1 1 d . . .
C50 C 0.2801(3) 1.0114(3) 0.30264(12) 0.0614(7) Uani 1 1 d . . .
H50 H 0.2679 1.0553 0.3371 0.074 Uiso 1 1 calc R . .
C51 C 0.2205(4) 1.0412(3) 0.25210(14) 0.0731(9) Uani 1 1 d . . .
H51 H 0.1688 1.1050 0.2522 0.088 Uiso 1 1 calc R . .
C52 C 0.2374(3) 0.9764(3) 0.20110(13) 0.0714(9) Uani 1 1 d . . .
C53 C 0.3124(3) 0.8830(3) 0.19909(11) 0.0616(7) Uani 1 1 d . . .
H53 H 0.3215 0.8404 0.1639 0.074 Uiso 1 1 calc R . .
C54 C 0.3766(2) 0.8509(2) 0.25085(9) 0.0458(5) Uani 1 1 d . . .
C55 C 0.4606(2) 0.75603(19) 0.24607(9) 0.0430(4) Uani 1 1 d . . .
H55 H 0.4607 0.7163 0.2093 0.052 Uiso 1 1 calc R . .
C56 C 0.6245(2) 0.62985(17) 0.27677(9) 0.0397(4) Uani 1 1 d . . .
C57 C 0.6213(3) 0.5585(2) 0.22514(11) 0.0525(5) Uani 1 1 d . . .
H57 H 0.5543 0.5652 0.1940 0.063 Uiso 1 1 calc R . .
C58 C 0.7190(4) 0.4760(2) 0.21964(14) 0.0664(7) Uani 1 1 d . . .
H58 H 0.7154 0.4283 0.1847 0.080 Uiso 1 1 calc R . .
C59 C 0.8190(3) 0.4643(2) 0.26443(14) 0.0652(7) Uani 1 1 d . . .
H59 H 0.8838 0.4100 0.2594 0.078 Uiso 1 1 calc R . .
C60 C 0.8248(3) 0.5340(2) 0.31846(12) 0.0511(5) Uani 1 1 d . . .
C61 C 0.9239(3) 0.5273(2) 0.36689(14) 0.0618(7) Uani 1 1 d . . .
H61 H 0.9922 0.4754 0.3644 0.074 Uiso 1 1 calc R . .
C62 C 0.9197(3) 0.5965(3) 0.41692(13) 0.0602(6) Uani 1 1 d . . .
H62 H 0.9849 0.5927 0.4491 0.072 Uiso 1 1 calc R . .
C63 C 0.8165(2) 0.6741(2) 0.41991(11) 0.0500(5) Uani 1 1 d . . .
H63 H 0.8141 0.7206 0.4548 0.060 Uiso 1 1 calc R . .
C64 C 0.7252(2) 0.61541(17) 0.32420(9) 0.0397(4) Uani 1 1 d . . .
C66 C 0.7050(5) 0.8455(4) 0.14357(12) 0.0525(10) Uani 0.50 1 d PDU A 1
C66' C 0.7207(5) 0.8220(4) 0.10941(13) 0.0512(10) Uani 0.50 1 d PDU B 2

loop_
_atom_site_aniso_label
_atom_site_aniso_U_11
_atom_site_aniso_U_22
_atom_site_aniso_U_33
_atom_site_aniso_U_23
_atom_site_aniso_U_13
_atom_site_aniso_U_12
Fe1 0.03267(14) 0.04511(16) 0.02602(14) 0.00439(10) 0.00118(9) -0.00110(10)
Fe2 0.04305(16) 0.04138(15) 0.02435(13) 0.00471(10) 0.00497(10) 0.00051(11)
S2 0.0817(8) 0.0820(8) 0.0526(7) 0.0079(6) 0.0148(6) 0.0077(7)
S2' 0.0645(7) 0.0652(7) 0.0527(6) 0.0112(5) 0.0186(5) 0.0100(5)
F1 0.1020(15) 0.0904(14) 0.0623(11) -0.0175(10) 0.0071(10) 0.0403(12)
F2 0.1032(14) 0.0783(12) 0.0599(10) 0.0295(9) 0.0129(10) -0.0190(10)
F3 0.160(2) 0.161(2) 0.0498(11) 0.0319(13) 0.0085(12) -0.098(2)
F4 0.1284(19) 0.150(2) 0.0526(11) 0.0392(12) 0.0078(11) 0.0765(17)
O1 0.0478(8) 0.0530(9) 0.0377(8) 0.0084(6) -0.0020(6) 0.0087(7)
O2 0.0424(8) 0.0569(9) 0.0415(8) 0.0115(7) -0.0043(6) -0.0127(7)
O3 0.0531(9) 0.0585(9) 0.0352(8) 0.0080(7) 0.0006(6) -0.0151(7)
O4 0.0605(10) 0.0636(10) 0.0321(7) 0.0094(7) 0.0116(7) 0.0201(8)
N1 0.0334(7) 0.0433(8) 0.0314(8) 0.0075(6) 0.0015(6) 0.0001(6)
N2 0.0347(8) 0.0466(9) 0.0352(8) 0.0060(7) 0.0087(6) 0.0002(6)
N3 0.0330(7) 0.0457(9) 0.0313(8) 0.0012(6) 0.0018(6) -0.0034(6)
N4 0.0343(8) 0.0435(8) 0.0360(8) 0.0039(6) 0.0083(6) -0.0016(6)
N5 0.0420(9) 0.0438(8) 0.0304(8) 0.0041(6) 0.0059(6) -0.0039(7)
N6 0.0498(10) 0.0421(8) 0.0321(8) 0.0071(6) 0.0091(7) -0.0034(7)
N7 0.0417(8) 0.0414(8) 0.0296(8) 0.0045(6) 0.0080(6) 0.0004(6)
N8 0.0403(8) 0.0433(8) 0.0363(9) 0.0095(7) 0.0056(6) 0.0010(7)
N9 0.143(3) 0.204(5) 0.086(2) 0.099(3) -0.067(2) -0.122(3)
N10 0.138(5) 0.138(5) 0.137(5) 0.0238(13) 0.0230(13) 0.0071(11)
N10' 0.121(4) 0.122(4) 0.121(4) 0.0208(13) 0.0197(12) 0.0055(11)
C1 0.0396(10) 0.0458(10) 0.0412(11) 0.0113(8) 0.0031(8) 0.0017(8)
C2 0.0524(13) 0.0578(14) 0.0520(14) 0.0110(11) -0.0008(10) 0.0138(11)
C3 0.0627(16) 0.0612(15) 0.0645(17) 0.0059(13) 0.0057(13) 0.0220(13)
C4 0.0632(15) 0.0578(14) 0.0528(14) -0.0053(11) 0.0082(11) 0.0113(12)
C5 0.0482(12) 0.0529(12) 0.0422(11) 0.0000(9) 0.0019(9) 0.0035(9)
C6 0.0368(9) 0.0419(10) 0.0382(10) 0.0050(8) 0.0018(7) -0.0015(7)
C7 0.0359(9) 0.0461(10) 0.0318(9) 0.0064(7) -0.0009(7) -0.0031(7)
C9 0.0515(12) 0.0630(14) 0.0399(11) 0.0113(10) -0.0009(9) 0.0123(10)
C10 0.0578(14) 0.0761(17) 0.0497(14) 0.0200(12) -0.0044(11) 0.0191(13)
C11 0.0529(14) 0.0656(15) 0.0613(16) 0.0189(12) 0.0031(11) 0.0194(12)
C12 0.0387(10) 0.0533(12) 0.0548(13) 0.0100(10) 0.0071(9) 0.0068(9)
C13 0.0459(12) 0.0539(13) 0.0712(17) 0.0029(12) 0.0139(11) 0.0107(10)
C14 0.0469(12) 0.0585(14) 0.0580(14) -0.0070(11) 0.0140(10) 0.0053(10)
C15 0.0424(11) 0.0552(12) 0.0412(11) 0.0003(9) 0.0110(8) 0.0003(9)
C16 0.0331(9) 0.0464(10) 0.0405(10) 0.0084(8) 0.0061(7) 0.0004(7)
C17 0.0386(10) 0.0459(10) 0.0442(11) 0.0056(8) 0.0042(8) -0.0023(8)
C18 0.0505(13) 0.0574(13) 0.0516(13) 0.0088(10) 0.0030(10) -0.0133(10)
C19 0.0610(15) 0.0579(14) 0.0620(16) 0.0144(12) 0.0096(12) -0.0153(12)
C20 0.0692(16) 0.0561(13) 0.0490(13) 0.0174(11) 0.0145(11) -0.0016(12)
C21 0.0540(13) 0.0534(12) 0.0425(12) 0.0116(9) 0.0053(9) 0.0015(10)
C22 0.0394(10) 0.0466(10) 0.0388(10) 0.0074(8) 0.0040(7) 0.0014(8)
C23 0.0375(9) 0.0499(11) 0.0318(9) 0.0036(8) -0.0002(7) -0.0002(8)
C8 0.0363(9) 0.0466(10) 0.0366(10) 0.0100(8) 0.0036(7) 0.0027(8)
S1 0.1061(8) 0.1006(7) 0.0683(5) -0.0002(5) 0.0249(5) 0.0096(6)
C65 0.070(2) 0.080(2) 0.098(3) 0.005(2) -0.0047(19) -0.0324(17)
C24 0.0364(9) 0.0518(11) 0.0379(10) -0.0009(8) 0.0044(7) -0.0082(8)
C25 0.0584(14) 0.0789(18) 0.0370(11) -0.0039(11) 0.0036(10) -0.0239(13)
C26 0.077(2) 0.095(2) 0.0535(16) -0.0142(15) 0.0032(14) -0.0457(18)
C27 0.0727(19) 0.084(2) 0.0618(17) -0.0063(15) 0.0099(14) -0.0418(17)
C28 0.0457(12) 0.0597(14) 0.0524(13) 0.0010(11) 0.0100(10) -0.0150(10)
C29 0.0487(13) 0.0611(14) 0.0643(16) 0.0116(12) 0.0154(11) -0.0135(11)
C30 0.0488(12) 0.0606(14) 0.0518(13) 0.0158(11) 0.0162(10) -0.0032(10)
C31 0.0424(10) 0.0497(11) 0.0391(10) 0.0073(8) 0.0102(8) -0.0016(8)
C32 0.0340(9) 0.0471(10) 0.0408(10) 0.0003(8) 0.0078(7) -0.0048(8)
C33 0.0435(11) 0.0564(12) 0.0359(10) 0.0087(9) 0.0018(8) -0.0082(9)
C34 0.0564(14) 0.0638(15) 0.0481(13) 0.0093(11) 0.0008(10) -0.0206(12)
C35 0.0775(19) 0.080(2) 0.0550(16) 0.0176(14) 0.0048(13) -0.0361(16)
C36 0.091(2) 0.104(3) 0.0443(15) 0.0208(15) 0.0102(14) -0.044(2)
C37 0.090(2) 0.094(2) 0.0395(13) 0.0087(13) 0.0111(13) -0.0440(19)
C38 0.0577(13) 0.0670(15) 0.0357(11) 0.0072(10) 0.0077(9) -0.0210(11)
C39 0.0595(14) 0.0655(14) 0.0311(10) 0.0014(9) 0.0086(9) -0.0204(11)
C40 0.0490(11) 0.0433(10) 0.0343(10) 0.0029(8) 0.0075(8) -0.0052(8)
C41 0.0831(19) 0.0571(14) 0.0389(12) -0.0032(10) 0.0133(11) -0.0202(13)
C42 0.111(3) 0.0676(18) 0.0490(15) -0.0116(13) 0.0123(16) -0.0409(18)
C43 0.102(2) 0.0648(17) 0.0570(17) -0.0022(13) 0.0109(16) -0.0414(17)
C44 0.0657(15) 0.0517(13) 0.0504(14) 0.0055(10) 0.0102(11) -0.0170(11)
C45 0.0736(18) 0.0604(15) 0.0611(16) 0.0144(12) 0.0162(13) -0.0235(13)
C46 0.0735(17) 0.0644(15) 0.0488(14) 0.0172(11) 0.0192(12) -0.0137(13)
C47 0.0638(14) 0.0533(12) 0.0380(11) 0.0097(9) 0.0136(10) -0.0089(10)
C48 0.0478(11) 0.0402(9) 0.0369(10) 0.0057(8) 0.0079(8) -0.0039(8)
C49 0.0469(11) 0.0558(12) 0.0370(10) 0.0114(9) 0.0096(8) 0.0071(9)
C50 0.0690(16) 0.0683(16) 0.0489(14) 0.0109(12) 0.0136(12) 0.0240(13)
C51 0.082(2) 0.082(2) 0.0600(17) 0.0221(15) 0.0143(15) 0.0381(17)
C52 0.0755(19) 0.097(2) 0.0455(14) 0.0257(14) 0.0062(13) 0.0329(17)
C53 0.0663(16) 0.0830(19) 0.0369(12) 0.0149(12) 0.0070(10) 0.0206(14)
C54 0.0447(11) 0.0587(12) 0.0351(10) 0.0109(9) 0.0070(8) 0.0066(9)
C55 0.0469(11) 0.0513(11) 0.0299(9) 0.0048(8) 0.0054(7) 0.0018(9)
C56 0.0443(10) 0.0404(9) 0.0355(10) 0.0048(7) 0.0115(8) -0.0018(8)
C57 0.0632(14) 0.0509(12) 0.0412(12) -0.0025(9) 0.0129(10) 0.0015(10)
C58 0.082(2) 0.0553(14) 0.0598(16) -0.0085(12) 0.0252(14) 0.0081(14)
C59 0.0672(17) 0.0555(14) 0.0740(19) -0.0003(13) 0.0256(14) 0.0149(12)
C60 0.0488(12) 0.0442(11) 0.0633(15) 0.0095(10) 0.0176(10) 0.0052(9)
C61 0.0512(14) 0.0589(14) 0.0800(19) 0.0204(13) 0.0149(13) 0.0167(11)
C62 0.0490(13) 0.0662(16) 0.0656(17) 0.0217(13) -0.0013(11) 0.0105(11)
C63 0.0486(12) 0.0569(13) 0.0442(12) 0.0141(10) 0.0010(9) 0.0044(10)
C64 0.0414(10) 0.0376(9) 0.0420(10) 0.0077(8) 0.0121(8) -0.0013(7)
C66 0.0519(13) 0.0531(13) 0.0529(13) 0.0096(9) 0.0089(10) 0.0050(9)
C66' 0.0506(13) 0.0518(13) 0.0519(13) 0.0097(9) 0.0101(9) 0.0000(9)

loop_
_atom_type_symbol
_atom_type_description
_atom_type_scat_dispersion_real
_atom_type_scat_dispersion_imag
_atom_type_scat_source
C C 0.0033 0.0016 'International Tables Vol C Tables 4.2.6.8 and 6.1.1.4'
H H 0.0000 0.0000 'International Tables Vol C Tables 4.2.6.8 and 6.1.1.4'
F F 0.0171 0.0103 'International Tables Vol C Tables 4.2.6.8 and 6.1.1.4'
Fe Fe 0.3463 0.8444 'International Tables Vol C Tables 4.2.6.8 and 6.1.1.4'
N N 0.0061 0.0033 'International Tables Vol C Tables 4.2.6.8 and 6.1.1.4'
O O 0.0106 0.0060 'International Tables Vol C Tables 4.2.6.8 and 6.1.1.4'
S S 0.1246 0.1234 'International Tables Vol C Tables 4.2.6.8 and 6.1.1.4'

loop_
_geom_angle_atom_site_label_1
_geom_angle_atom_site_label_2
_geom_angle_atom_site_label_3
_geom_angle
O2 Fe1 O1 93.89(8)
O2 Fe1 N3 93.75(8)
O1 Fe1 N3 89.99(8)
O2 Fe1 N1 90.51(7)
O1 Fe1 N1 94.28(8)
N3 Fe1 N1 173.76(7)
O2 Fe1 N4 174.57(7)
O1 Fe1 N4 89.11(8)
N3 Fe1 N4 81.71(8)
N1 Fe1 N4 93.79(8)
O2 Fe1 N2 90.37(8)
O1 Fe1 N2 174.38(7)
N3 Fe1 N2 93.39(8)
N1 Fe1 N2 82.01(8)
N4 Fe1 N2 86.94(7)
O3 Fe2 O4 97.44(8)
O3 Fe2 N5 88.38(7)
O4 Fe2 N5 98.41(8)
O3 Fe2 N7 98.69(7)
O4 Fe2 N7 88.29(7)
N5 Fe2 N7 169.59(7)
O3 Fe2 N8 92.05(8)
O4 Fe2 N8 163.51(7)
N5 Fe2 N8 95.30(8)
N7 Fe2 N8 76.92(7)
O3 Fe2 N6 164.36(7)
O4 Fe2 N6 89.61(8)
N5 Fe2 N6 76.75(7)
N7 Fe2 N6 95.44(7)
N8 Fe2 N6 84.64(7)
C1 O1 Fe1 127.04(14)
C17 O2 Fe1 126.29(14)
C33 O3 Fe2 133.93(15)
C49 O4 Fe2 132.63(15)
C7 N1 C8 120.48(15)
C7 N1 Fe1 125.05(14)
C8 N1 Fe1 114.47(11)
C15 N2 C16 119.1(2)
C15 N2 Fe1 127.48(16)
C16 N2 Fe1 113.40(14)
C23 N3 C24 120.75(16)
C23 N3 Fe1 125.37(12)
C24 N3 Fe1 113.85(14)
C31 N4 C32 119.04(18)
C31 N4 Fe1 127.93(15)
C32 N4 Fe1 112.97(14)
C39 N5 C40 119.90(18)
C39 N5 Fe2 124.59(15)
C40 N5 Fe2 115.42(13)
C47 N6 C48 119.12(19)
C47 N6 Fe2 125.69(16)
C48 N6 Fe2 115.11(14)
C55 N7 C56 120.19(18)
C55 N7 Fe2 124.56(15)
C56 N7 Fe2 115.07(13)
C63 N8 C64 118.5(2)
C63 N8 Fe2 126.49(16)
C64 N8 Fe2 114.96(14)
O1 C1 C2 117.6(2)
O1 C1 C6 124.95(19)
C2 C1 C6 117.4(2)
C3 C2 C1 121.7(2)
C3 C2 H2 119.1
C1 C2 H2 119.1
C2 C3 C4 119.3(2)
C2 C3 H3 120.3
C4 C3 H3 120.3
C5 C4 F1 119.3(3)
C5 C4 C3 122.6(2)
F1 C4 C3 118.1(2)
C4 C5 C6 119.1(2)
C4 C5 H5 120.5
C6 C5 H5 120.5
C5 C6 C7 116.41(19)
C5 C6 C1 119.9(2)
C7 C6 C1 123.61(19)
N1 C7 C6 124.84(18)
N1 C7 H7 117.6
C6 C7 H7 117.6
C8 C9 C10 120.0(2)
C8 C9 H9 120.0
C10 C9 H9 120.0
C11 C10 C9 121.9(2)
C11 C10 H10 119.0
C9 C10 H10 119.0
C10 C11 C12 120.2(2)
C10 C11 H11 119.9
C12 C11 H11 119.9
C16 C12 C11 118.0(2)
C16 C12 C13 117.4(2)
C11 C12 C13 124.6(2)
C14 C13 C12 119.3(2)
C14 C13 H13 120.3
C12 C13 H13 120.3
C13 C14 C15 120.2(2)
C13 C14 H14 119.9
C15 C14 H14 119.9
N2 C15 C14 122.0(2)
N2 C15 H15 119.0
C14 C15 H15 119.0
N2 C16 C12 121.9(2)
N2 C16 C8 117.40(17)
C12 C16 C8 120.72(19)
O2 C17 C18 117.5(2)
O2 C17 C22 124.8(2)
C18 C17 C22 117.7(2)
C19 C18 C17 121.5(2)
C19 C18 H18 119.3
C17 C18 H18 119.3
C18 C19 C20 119.5(2)
C18 C19 H19 120.2
C20 C19 H19 120.2
F2 C20 C21 119.4(3)
F2 C20 C19 118.5(2)
C21 C20 C19 122.1(2)
C20 C21 C22 119.3(2)
C20 C21 H21 120.3
C22 C21 H21 120.3
C21 C22 C17 119.9(2)
C21 C22 C23 117.05(18)
C17 C22 C23 122.98(18)
N3 C23 C22 124.04(13)
N3 C23 H23 118.0
C22 C23 H23 118.0
C9 C8 C16 119.19(16)
C9 C8 N1 128.10(14)
C16 C8 N1 112.64(12)
N9 C65 S1 162.6(4)
C25 C24 N3 127.7(2)
C25 C24 C32 119.1(2)
N3 C24 C32 113.27(18)
C24 C25 C26 119.4(3)
C24 C25 H25 120.3
C26 C25 H25 120.3
C27 C26 C25 122.1(3)
C27 C26 H26 119.0
C25 C26 H26 119.0
C26 C27 C28 120.3(3)
C26 C27 H27 119.8
C28 C27 H27 119.8
C27 C28 C32 117.6(2)
C27 C28 C29 124.9(2)
C32 C28 C29 117.5(2)
C30 C29 C28 119.6(2)
C30 C29 H29 120.2
C28 C29 H29 120.2
C29 C30 C31 119.7(2)
C29 C30 H30 120.1
C31 C30 H30 120.1
N4 C31 C30 122.2(2)
N4 C31 H31 118.9
C30 C31 H31 118.9
N4 C32 C28 121.7(2)
N4 C32 C24 116.81(18)
C28 C32 C24 121.5(2)
O3 C33 C34 119.0(2)
O3 C33 C38 122.9(2)
C34 C33 C38 118.1(2)
C35 C34 C33 121.4(2)
C35 C34 H34 119.3
C33 C34 H34 119.3
C36 C35 C34 119.1(3)
C36 C35 H35 120.4
C34 C35 H35 120.4
C37 C36 F3 119.0(3)
C37 C36 C35 122.7(3)
F3 C36 C35 118.3(3)
C36 C37 C38 119.1(3)
C36 C37 H37 120.5
C38 C37 H37 120.5
C33 C38 C37 119.6(2)
C33 C38 C39 123.5(2)
C37 C38 C39 117.0(2)
N5 C39 C38 126.5(2)
N5 C39 H39 116.8
C38 C39 H39 116.8
C41 C40 C48 118.9(2)
C41 C40 N5 126.7(2)
C48 C40 N5 114.43(18)
C40 C41 C42 120.3(2)
C40 C41 H41 119.9
C42 C41 H41 119.9
C43 C42 C41 121.4(3)
C43 C42 H42 119.3
C41 C42 H42 119.3
C42 C43 C44 120.5(3)
C42 C43 H43 119.8
C44 C43 H43 119.8
C45 C44 C43 124.3(2)
C45 C44 C48 117.5(2)
C43 C44 C48 118.1(2)
C46 C45 C44 119.7(2)
C46 C45 H45 120.1
C44 C45 H45 120.1
C45 C46 C47 119.5(2)
C45 C46 H46 120.3
C47 C46 H46 120.3
N6 C47 C46 122.7(2)
N6 C47 H47 118.6
C46 C47 H47 118.6
N6 C48 C44 121.4(2)
N6 C48 C40 117.77(19)
C44 C48 C40 120.8(2)
O4 C49 C50 118.8(2)
O4 C49 C54 122.9(2)
C50 C49 C54 118.3(2)
C51 C50 C49 121.4(3)
C51 C50 H50 119.3
C49 C50 H50 119.3
C50 C51 C52 119.5(3)
C50 C51 H51 120.2
C52 C51 H51 120.2
C53 C52 F4 119.4(3)
C53 C52 C51 122.1(3)
F4 C52 C51 118.5(3)
C52 C53 C54 119.5(3)
C52 C53 H53 120.2
C54 C53 H53 120.2
C49 C54 C53 119.2(2)
C49 C54 C55 123.7(2)
C53 C54 C55 117.0(2)
N7 C55 C54 126.2(2)
N7 C55 H55 116.9
C54 C55 H55 116.9
C57 C56 N7 126.6(2)
C57 C56 C64 118.8(2)
N7 C56 C64 114.67(18)
C56 C57 C58 120.1(3)
C56 C57 H57 120.0
C58 C57 H57 120.0
C59 C58 C57 121.5(3)
C59 C58 H58 119.3
C57 C58 H58 119.3
C58 C59 C60 120.4(3)
C58 C59 H59 119.8
C60 C59 H59 119.8
C61 C60 C64 117.9(2)
C61 C60 C59 124.1(2)
C64 C60 C59 118.0(3)
C62 C61 C60 119.8(2)
C62 C61 H61 120.1
C60 C61 H61 120.1
C61 C62 C63 119.4(3)
C61 C62 H62 120.3
C63 C62 H62 120.3
N8 C63 C62 123.0(2)
N8 C63 H63 118.5
C62 C63 H63 118.5
N8 C64 C60 121.4(2)
N8 C64 C56 117.38(19)
C60 C64 C56 121.2(2)
N10 C66 S2 171.2(6)
N10' C66' S2' 174.4(7)

loop_
_geom_bond_atom_site_label_1
_geom_bond_atom_site_label_2
_geom_bond_distance
Fe1 O2 1.8610(17)
Fe1 O1 1.8703(17)
Fe1 N3 1.9640(17)
Fe1 N1 1.9687(17)
Fe1 N4 1.9986(18)
Fe1 N2 2.0004(19)
Fe2 O3 1.8948(17)
Fe2 O4 1.8998(18)
Fe2 N5 2.1130(18)
Fe2 N7 2.1148(17)
Fe2 N8 2.1352(19)
Fe2 N6 2.1413(19)
S2 C66 1.6520(10)
S2' C66' 1.6503(10)
F1 C4 1.362(3)
F2 C20 1.362(3)
F3 C36 1.362(3)
F4 C52 1.361(3)
O1 C1 1.310(3)
O2 C17 1.316(3)
O3 C33 1.309(3)
O4 C49 1.312(3)
N1 C7 1.299(3)
N1 C8 1.4267(19)
N2 C15 1.323(3)
N2 C16 1.361(3)
N3 C23 1.287(2)
N3 C24 1.416(3)
N4 C31 1.325(3)
N4 C32 1.364(3)
N5 C39 1.293(3)
N5 C40 1.420(3)
N6 C47 1.324(3)
N6 C48 1.359(3)
N7 C55 1.299(3)
N7 C56 1.417(3)
N8 C63 1.321(3)
N8 C64 1.370(3)
N9 C65 0.932(3)
N10 C66 1.1725(10)
N10' C66' 1.1711(10)
C1 C2 1.411(3)
C1 C6 1.430(3)
C2 C3 1.366(4)
C2 H2 0.9300
C3 C4 1.391(4)
C3 H3 0.9300
C4 C5 1.351(4)
C5 C6 1.418(3)
C5 H5 0.9300
C6 C7 1.419(3)
C7 H7 0.9300
C9 C8 1.365(2)
C9 C10 1.406(4)
C9 H9 0.9300
C10 C11 1.359(4)
C10 H10 0.9300
C11 C12 1.414(4)
C11 H11 0.9300
C12 C16 1.414(3)
C12 C13 1.414(4)
C13 C14 1.354(4)
C13 H13 0.9300
C14 C15 1.401(4)
C14 H14 0.9300
C15 H15 0.9300
C16 C8 1.426(2)
C17 C18 1.407(3)
C17 C22 1.429(3)
C18 C19 1.374(4)
C18 H18 0.9300
C19 C20 1.387(4)
C19 H19 0.9300
C20 C21 1.361(4)
C21 C22 1.414(3)
C21 H21 0.9300
C22 C23 1.443(2)
C23 H23 0.9300
S1 C65 1.6501
C24 C25 1.370(3)
C24 C32 1.416(3)
C25 C26 1.406(4)
C25 H25 0.9300
C26 C27 1.361(5)
C26 H26 0.9300
C27 C28 1.405(4)
C27 H27 0.9300
C28 C32 1.410(3)
C28 C29 1.411(4)
C29 C30 1.357(4)
C29 H29 0.9300
C30 C31 1.400(3)
C30 H30 0.9300
C31 H31 0.9300
C33 C34 1.408(3)
C33 C38 1.415(3)
C34 C35 1.373(4)
C34 H34 0.9300
C35 C36 1.373(4)
C35 H35 0.9300
C36 C37 1.360(4)
C37 C38 1.416(3)
C37 H37 0.9300
C38 C39 1.433(3)
C39 H39 0.9300
C40 C41 1.377(3)
C40 C48 1.419(3)
C41 C42 1.403(4)
C41 H41 0.9300
C42 C43 1.362(4)
C42 H42 0.9300
C43 C44 1.412(4)
C43 H43 0.9300
C44 C45 1.411(4)
C44 C48 1.415(3)
C45 C46 1.356(4)
C45 H45 0.9300
C46 C47 1.394(3)
C46 H46 0.9300
C47 H47 0.9300
C49 C50 1.404(4)
C49 C54 1.413(3)
C50 C51 1.364(4)
C50 H50 0.9300
C51 C52 1.373(5)
C51 H51 0.9300
C52 C53 1.357(4)
C53 C54 1.414(3)
C53 H53 0.9300
C54 C55 1.425(3)
C55 H55 0.9300
C56 C57 1.380(3)
C56 C64 1.420(3)
C57 C58 1.403(4)
C57 H57 0.9300
C58 C59 1.365(5)
C58 H58 0.9300
C59 C60 1.415(4)
C59 H59 0.9300
C60 C61 1.407(4)
C60 C64 1.408(3)
C61 C62 1.350(4)
C61 H61 0.9300
C62 C63 1.398(4)
C62 H62 0.9300
C63 H63 0.9300
